data_7114331
loop_
_publ_author_name
'Pavlishchuk, Vitaly V.'
'Kolotilov, Sergey V.'
'Addison, Anthony W.'
'Prushan, Michael J.'
'Butcher, Raymond J.'
'Thompson, Laurence K.'

_publ_section_title
;
 A new class of macrocyclic complexes formed via nickel-promoted
 macrocyclisation of dioxime with dinitrile
;
_journal_issue 5
_journal_name_full 'Chemical Communications'
_journal_page_first 468
_journal_paper_doi 10.1039/b111191b
_journal_year 2002
_chemical_formula_sum 'C32 H46 Cl4 N8 Ni2 O23 S4'
_chemical_formula_weight 1298.23
_chemical_name_systematic
;
?
;
_space_group_IT_number 2
_symmetry_cell_setting triclinic
_symmetry_space_group_name_Hall '-P 1'
_symmetry_space_group_name_H-M 'P -1'
_atom_sites_solution_hydrogens geom
_atom_sites_solution_primary direct
_atom_sites_solution_secondary difmap
_audit_creation_method SHELXL-97
_cell_angle_alpha 99.0310(10)
_cell_angle_beta 100.5090(10)
_cell_angle_gamma 104.5620(10)
_cell_formula_units_Z 2
_cell_length_a 11.9847(2)
_cell_length_b 12.1783(2)
_cell_length_c 19.8496(4)
_cell_measurement_temperature 296(2)
_cell_volume 2693.67(9)
_computing_cell_refinement 'Bruker SMART'
_computing_data_collection 'Bruker SMART'
_computing_data_reduction 'Bruker SAINT'
_computing_molecular_graphics 'Bruker SHELXTL'
_computing_publication_material 'Bruker SHELXTL'
_computing_structure_refinement 'SHELXL-97 (Sheldrick, 1997)'
_computing_structure_solution 'SHELXS-97 (Sheldrick, 1990)'
_diffrn_ambient_temperature 296(2)
_diffrn_measured_fraction_theta_full 0.782
_diffrn_measured_fraction_theta_max 0.782
_diffrn_measurement_device_type 'CCD area detector'
_diffrn_measurement_method 'phi and omega scans'
_diffrn_radiation_monochromator graphite
_diffrn_radiation_source 'fine-focus sealed tube'
_diffrn_radiation_type CuK\a
_diffrn_radiation_wavelength 1.54178
_diffrn_reflns_av_R_equivalents 0.0283
_diffrn_reflns_av_sigmaI/netI 0.0477
_diffrn_reflns_limit_h_max 13
_diffrn_reflns_limit_h_min -12
_diffrn_reflns_limit_k_max 12
_diffrn_reflns_limit_k_min -14
_diffrn_reflns_limit_l_max 23
_diffrn_reflns_limit_l_min -22
_diffrn_reflns_number 12315
_diffrn_reflns_theta_full 66.81
_diffrn_reflns_theta_max 66.81
_diffrn_reflns_theta_min 2.32
_exptl_absorpt_coefficient_mu 4.874
_exptl_absorpt_correction_T_max 0.6457
_exptl_absorpt_correction_T_min 0.3363
_exptl_absorpt_correction_type sadabs
_exptl_crystal_density_diffrn 1.601
_exptl_crystal_density_meas 0
_exptl_crystal_density_method 'not measured'
_exptl_crystal_F_000 1332
_exptl_crystal_size_max 0.35
_exptl_crystal_size_mid 0.18
_exptl_crystal_size_min 0.16
_refine_diff_density_max 0.767
_refine_diff_density_min -0.395
_refine_diff_density_rms 0.096
_refine_ls_extinction_method none
_refine_ls_goodness_of_fit_ref 1.054
_refine_ls_hydrogen_treatment mixed
_refine_ls_matrix_type full
_refine_ls_number_parameters 738
_refine_ls_number_reflns 7493
_refine_ls_number_restraints 60
_refine_ls_restrained_S_all 1.057
_refine_ls_R_factor_all 0.0910
_refine_ls_R_factor_gt 0.0759
_refine_ls_shift/su_max 0.416
_refine_ls_shift/su_mean 0.024
_refine_ls_structure_factor_coef Fsqd
_refine_ls_weighting_details 'calc w=1/[\s^2^(Fo^2^)+(0.1681P)^2^+0.0967P] where P=(Fo^2^+2Fc^2^)/3'
_refine_ls_weighting_scheme calc
_refine_ls_wR_factor_gt 0.2157
_refine_ls_wR_factor_ref 0.2358
_reflns_number_gt 5515
_reflns_number_total 7493
_reflns_threshold_expression >2sigma(I)
_cod_data_source_file b111191b.txt
_cod_data_source_block sk41199c
_cod_depositor_comments
;
The following automatic conversions were performed:

'_symmetry_cell_setting' value 'Triclinic' changed to 'triclinic'
according to
/usr/data/users/saulius/automatic-downloads/retrospective/RSC/lib/dictionaries/cif_core.dic
dictionary named 'cif_core.dic' version 2.4.2 from 2011-04-26.

Automatic conversion script
Id: cif_fix_values 2281 2013-09-26 08:29:07Z andrius 
;
_cod_original_cell_volume 2693.66(8)
_cod_original_sg_symbol_H-M P-1
_cod_database_code 7114331

loop_
_symmetry_equiv_pos_as_xyz
'x, y, z'
'-x, -y, -z'

loop_
_atom_site_label
_atom_site_type_symbol
_atom_site_fract_x
_atom_site_fract_y
_atom_site_fract_z
_atom_site_U_iso_or_equiv
_atom_site_adp_type
_atom_site_occupancy
_atom_site_symmetry_multiplicity
_atom_site_calc_flag
_atom_site_refinement_flags
_atom_site_disorder_assembly
_atom_site_disorder_group
Ni1A Ni 0.62988(9) 0.75055(8) 0.32632(6) 0.0794(3) Uani 1 1 d . . .
Ni1B Ni 0.16653(7) 0.39118(7) 0.18812(4) 0.0590(3) Uani 1 1 d . . .
Cl1 Cl 0.24958(13) 0.73311(12) 0.11842(8) 0.0785(4) Uani 1 1 d D . .
Cl2 Cl 0.83409(16) 0.85838(14) 0.05074(10) 0.0984(6) Uani 1 1 d D . .
Cl3 Cl 0.74095(19) 0.36768(16) 0.27957(11) 0.1004(5) Uani 1 1 d D . .
Cl4 Cl 0.2239(2) 0.1060(2) 0.38906(14) 0.1430(10) Uani 1 1 d D . .
S1A S 0.6941(3) 0.95808(18) 0.37689(16) 0.1370(10) Uani 1 1 d . . .
S2A S 0.84153(17) 0.7558(2) 0.35563(12) 0.1163(8) Uani 1 1 d . . .
S1B S 0.01459(14) 0.23177(14) 0.21028(8) 0.0813(4) Uani 1 1 d . . .
S2B S 0.03813(12) 0.36368(13) 0.07190(7) 0.0724(4) Uani 1 1 d . . .
O1A O 0.5929(4) 0.7286(4) 0.1745(2) 0.0824(11) Uani 1 1 d . . .
O2A O 0.5308(4) 0.6533(4) 0.4344(2) 0.0778(10) Uani 1 1 d . . .
O1B O 0.3483(3) 0.2877(3) 0.1509(2) 0.0691(9) Uani 1 1 d . . .
O2B O 0.1181(3) 0.5825(3) 0.27667(19) 0.0693(9) Uani 1 1 d . . .
O1W O 0.4357(6) 0.3731(6) 0.3511(4) 0.137(2) Uani 1 1 d . . .
O2W O 0.3315(11) 0.8776(9) 0.2977(4) 0.206(5) Uani 1 1 d . . .
O3W O 0.0039(9) 0.2873(11) 0.3933(4) 0.195(4) Uani 1 1 d . . .
O11 O 0.2948(4) 0.8156(4) 0.0804(3) 0.1082(16) Uani 1 1 d D . .
O12 O 0.3454(4) 0.7146(4) 0.1647(3) 0.1144(18) Uani 1 1 d D . .
O13 O 0.1752(4) 0.7734(4) 0.1574(3) 0.1136(17) Uani 1 1 d D . .
O14 O 0.1846(4) 0.6257(3) 0.0719(2) 0.1028(14) Uani 1 1 d D . .
O21 O 0.8043(7) 0.7450(5) 0.0084(4) 0.127(4) Uani 0.73 1 d PD A 1
O22 O 0.8442(8) 0.8517(8) 0.1220(3) 0.135(3) Uani 0.73 1 d PD A 1
O23 O 0.9405(6) 0.9275(6) 0.0410(4) 0.153(4) Uani 0.73 1 d PD A 1
O24 O 0.7409(7) 0.9085(7) 0.0302(5) 0.150(3) Uani 0.73 1 d PD A 1
O21A O 0.9568(7) 0.865(2) 0.0666(13) 0.152(11) Uiso 0.27 1 d PD A 2
O22A O 0.817(2) 0.9451(17) 0.0135(13) 0.26(3) Uiso 0.27 1 d PD A 2
O23A O 0.7690(18) 0.7473(11) 0.0090(12) 0.123(11) Uiso 0.27 1 d PD A 2
O24A O 0.796(2) 0.875(2) 0.1140(7) 0.150(13) Uiso 0.27 1 d PD A 2
O31 O 0.7342(8) 0.3898(8) 0.2134(3) 0.206(4) Uani 1 1 d D . .
O32 O 0.7190(9) 0.2540(5) 0.2778(5) 0.231(5) Uani 1 1 d D . .
O33 O 0.6654(6) 0.4144(6) 0.3101(4) 0.173(3) Uani 1 1 d D . .
O34 O 0.8556(5) 0.4248(8) 0.3182(5) 0.238(6) Uani 1 1 d D . .
O41 O 0.1671(11) -0.0071(8) 0.3537(8) 0.262(16) Uani 0.67 1 d PD B 1
O42 O 0.1702(13) 0.1794(12) 0.3583(8) 0.344(18) Uani 0.67 1 d PD B 1
O43 O 0.2166(17) 0.1175(14) 0.4579(5) 0.38(2) Uani 0.67 1 d PD B 1
O44 O 0.3409(7) 0.1333(11) 0.3854(9) 0.205(7) Uani 0.67 1 d PD B 1
O41A O 0.1556(16) 0.1323(16) 0.4345(9) 0.121(6) Uiso 0.33 1 d PD B 2
O42A O 0.3280(12) 0.096(2) 0.4260(10) 0.216(17) Uiso 0.33 1 d PD B 2
O43A O 0.1623(16) 0.0034(10) 0.3419(9) 0.133(10) Uiso 0.33 1 d PD B 2
O44A O 0.248(2) 0.1939(13) 0.3527(10) 0.168(10) Uiso 0.33 1 d PD B 2
N1A N 0.5861(4) 0.6050(4) 0.2492(2) 0.0676(11) Uani 1 1 d . . .
H1AB H 0.5738 0.5369 0.2584 0.057(14) Uiso 1 1 calc R . .
N2A N 0.6191(5) 0.8126(4) 0.2383(3) 0.0898(15) Uani 1 1 d . . .
N3A N 0.6372(4) 0.6812(5) 0.4112(3) 0.0800(13) Uani 1 1 d . . .
N4A N 0.4644(4) 0.7323(4) 0.3439(3) 0.0753(12) Uani 1 1 d . . .
H4AA H 0.4107 0.7514 0.3172 0.10(2) Uiso 1 1 calc R . .
N1B N 0.3161(3) 0.4644(3) 0.1564(2) 0.0576(9) Uani 1 1 d . . .
H1BB H 0.3352 0.5361 0.1534 0.055(13) Uiso 1 1 calc R . .
N2B N 0.2387(4) 0.2594(3) 0.1696(2) 0.0641(10) Uani 1 1 d . . .
N3B N 0.0811(4) 0.5130(4) 0.2078(2) 0.0630(10) Uani 1 1 d . . .
N4B N 0.2408(4) 0.4692(4) 0.2928(2) 0.0608(10) Uani 1 1 d . . .
H4BA H 0.2947 0.4478 0.3178 0.051(13) Uiso 1 1 calc R . .
C1A C 0.6512(6) 0.4714(7) 0.0301(3) 0.0865(18) Uani 1 1 d . . .
H1AA H 0.7051 0.4886 0.0023 0.064(15) Uiso 1 1 calc R . .
C2A C 0.6459(5) 0.5555(6) 0.0835(3) 0.0747(15) Uani 1 1 d . . .
H2AA H 0.6982 0.6296 0.0922 0.069(15) Uiso 1 1 calc R . .
C3A C 0.5648(5) 0.5326(5) 0.1245(3) 0.0661(13) Uani 1 1 d . . .
C4A C 0.5781(4) 0.6199(4) 0.1877(3) 0.0639(13) Uani 1 1 d . . .
C5A C 0.6182(8) 0.9143(6) 0.2302(6) 0.115(3) Uani 1 1 d . . .
C6A C 0.5924(10) 0.9477(8) 0.1622(6) 0.124(3) Uani 1 1 d . . .
H6AA H 0.6494 0.9338 0.1362 0.16(4) Uiso 1 1 calc R . .
H6AB H 0.5968 1.0287 0.1699 0.41(12) Uiso 1 1 calc R . .
H6AC H 0.5143 0.9025 0.1362 0.15(4) Uiso 1 1 calc R . .
C7A C 0.6397(12) 0.9997(7) 0.2996(7) 0.161(5) Uani 1 1 d . . .
H7AA H 0.5655 1.0160 0.3030 0.13(3) Uiso 1 1 calc R . .
H7AB H 0.6952 1.0718 0.2978 0.17(4) Uiso 1 1 calc R . .
C8A C 0.8515(11) 0.9852(11) 0.3746(11) 0.187(6) Uani 1 1 d . . .
H8AA H 0.8590 0.9746 0.3263 0.24(9) Uiso 1 1 calc R . .
H8AB H 0.8950 1.0645 0.3983 0.18(4) Uiso 1 1 calc R . .
C9A C 0.8999(10) 0.9053(11) 0.4089(8) 0.167(5) Uani 1 1 d . . .
H9AA H 0.8800 0.9067 0.4542 0.13(4) Uiso 1 1 calc R . .
H9AB H 0.9856 0.9299 0.4167 0.13(3) Uiso 1 1 calc R . .
C10A C 0.8309(6) 0.6690(7) 0.4206(4) 0.104(2) Uani 1 1 d . . .
H10A H 0.8439 0.5958 0.4022 0.079(18) Uiso 1 1 calc R . .
H10B H 0.8948 0.7081 0.4615 0.23(6) Uiso 1 1 calc R . .
C11A C 0.7161(6) 0.6429(6) 0.4442(4) 0.0896(19) Uani 1 1 d . . .
C12A C 0.7039(8) 0.5770(9) 0.4989(5) 0.109(2) Uani 1 1 d . . .
H12A H 0.6748 0.6170 0.5344 0.26(8) Uiso 1 1 calc R . .
H12B H 0.7797 0.5691 0.5195 0.12(3) Uiso 1 1 calc R . .
H12C H 0.6492 0.5014 0.4790 0.22(6) Uiso 1 1 calc R . .
C13A C 0.4468(5) 0.6915(5) 0.3959(3) 0.0703(14) Uani 1 1 d . . .
C14A C 0.3434(5) 0.6796(5) 0.4286(3) 0.0730(14) Uani 1 1 d . . .
C15A C 0.3615(7) 0.7329(6) 0.4980(3) 0.0899(19) Uani 1 1 d . . .
H15A H 0.4381 0.7722 0.5238 0.11(3) Uiso 1 1 calc R . .
C16A C 0.2700(8) 0.7289(7) 0.5288(4) 0.103(2) Uani 1 1 d . . .
H16A H 0.2839 0.7659 0.5755 0.10(2) Uiso 1 1 calc R . .
C1B C 0.5749(6) 0.3609(7) 0.0188(3) 0.0876(19) Uani 1 1 d . . .
H1BA H 0.5806 0.3017 -0.0151 0.09(2) Uiso 1 1 calc R . .
C2B C 0.4901(5) 0.3381(6) 0.0575(3) 0.0754(15) Uani 1 1 d . . .
H2BA H 0.4371 0.2641 0.0481 0.064(15) Uiso 1 1 calc R . .
C3B C 0.4829(4) 0.4226(5) 0.1096(3) 0.0625(12) Uani 1 1 d . . .
C4B C 0.3781(4) 0.3999(4) 0.1417(3) 0.0592(12) Uani 1 1 d . . .
C5B C 0.1972(6) 0.1522(5) 0.1682(3) 0.0743(15) Uani 1 1 d . . .
C6B C 0.2544(8) 0.0629(6) 0.1508(6) 0.109(3) Uani 1 1 d . . .
H6BA H 0.3369 0.0905 0.1742 0.15(4) Uiso 1 1 calc R . .
H6BB H 0.2469 0.0452 0.1010 0.15(4) Uiso 1 1 calc R . .
H6BC H 0.2173 -0.0058 0.1655 0.13(3) Uiso 1 1 calc R . .
C7B C 0.0800(6) 0.1167(5) 0.1875(4) 0.0867(18) Uani 1 1 d . . .
H7BA H 0.0898 0.0792 0.2270 0.09(2) Uiso 1 1 calc R . .
H7BB H 0.0245 0.0593 0.1484 0.11(3) Uiso 1 1 calc R . .
C8B C -0.1040(6) 0.2068(6) 0.1331(4) 0.093(2) Uani 1 1 d . . .
H8BA H -0.1546 0.1280 0.1254 0.10(2) Uiso 1 1 calc R . .
H8BB H -0.1514 0.2586 0.1429 0.076(18) Uiso 1 1 calc R . .
C9B C -0.0660(6) 0.2239(6) 0.0658(4) 0.0869(18) Uani 1 1 d . . .
H9BA H -0.1360 0.2142 0.0295 0.067(15) Uiso 1 1 calc R . .
H9BB H -0.0304 0.1635 0.0514 0.066(15) Uiso 1 1 calc R . .
C10B C -0.0435(5) 0.4647(6) 0.0953(3) 0.0779(16) Uani 1 1 d . . .
H10C H -0.0403 0.5170 0.0630 0.10(2) Uiso 1 1 calc R . .
H10D H -0.1259 0.4212 0.0886 0.076(16) Uiso 1 1 calc R . .
C11B C -0.0013(5) 0.5363(5) 0.1686(3) 0.0672(13) Uani 1 1 d . . .
C12B C -0.0590(6) 0.6261(6) 0.1897(4) 0.0863(18) Uani 1 1 d . . .
H12D H -0.0105 0.6784 0.2322 0.14(3) Uiso 1 1 calc R . .
H12E H -0.1352 0.5896 0.1973 0.16(4) Uiso 1 1 calc R . .
H12F H -0.0688 0.6686 0.1533 0.27(7) Uiso 1 1 calc R . .
C13B C 0.2024(5) 0.5493(5) 0.3174(3) 0.0629(12) Uani 1 1 d . . .
C14B C 0.2287(5) 0.6175(5) 0.3903(3) 0.0713(14) Uani 1 1 d . . .
C15B C 0.1354(6) 0.6156(7) 0.4220(3) 0.0873(18) Uani 1 1 d . . .
H15B H 0.0584 0.5773 0.3963 0.12(3) Uiso 1 1 calc R . .
C16B C 0.1544(8) 0.6697(8) 0.4913(4) 0.106(2) Uani 1 1 d . . .
H16B H 0.0911 0.6667 0.5127 0.082(19) Uiso 1 1 calc R . .

loop_
_atom_site_aniso_label
_atom_site_aniso_U_11
_atom_site_aniso_U_22
_atom_site_aniso_U_33
_atom_site_aniso_U_23
_atom_site_aniso_U_13
_atom_site_aniso_U_12
Ni1A 0.0717(6) 0.0594(6) 0.0862(7) -0.0071(5) 0.0112(5) 0.0011(4)
Ni1B 0.0550(5) 0.0554(5) 0.0579(5) 0.0005(4) 0.0076(4) 0.0114(3)
Cl1 0.0832(9) 0.0650(8) 0.0916(10) 0.0147(7) 0.0222(8) 0.0290(6)
Cl2 0.0970(12) 0.0702(9) 0.1063(14) -0.0036(8) 0.0327(10) -0.0070(8)
Cl3 0.1188(14) 0.0881(11) 0.1051(13) 0.0254(10) 0.0316(11) 0.0419(10)
Cl4 0.1229(19) 0.138(2) 0.134(2) -0.0375(16) 0.0069(15) 0.0347(15)
S1A 0.155(2) 0.0661(11) 0.152(2) -0.0207(12) 0.0326(17) -0.0059(12)
S2A 0.0713(10) 0.1267(16) 0.1153(16) -0.0232(12) 0.0179(10) -0.0020(10)
S1B 0.0766(9) 0.0777(9) 0.0756(10) 0.0076(7) 0.0178(7) 0.0026(7)
S2B 0.0650(8) 0.0809(9) 0.0593(8) -0.0004(6) 0.0057(6) 0.0154(6)
O1A 0.085(3) 0.071(2) 0.099(3) 0.029(2) 0.032(2) 0.0207(19)
O2A 0.069(2) 0.087(3) 0.071(2) 0.004(2) 0.0029(19) 0.0278(19)
O1B 0.073(2) 0.0550(19) 0.079(2) 0.0088(17) 0.0200(19) 0.0204(16)
O2B 0.069(2) 0.077(2) 0.057(2) -0.0018(17) 0.0035(17) 0.0300(17)
O1W 0.123(5) 0.132(5) 0.160(6) 0.031(4) 0.017(4) 0.057(4)
O2W 0.319(13) 0.213(9) 0.126(5) 0.003(6) 0.005(6) 0.198(10)
O3W 0.188(8) 0.307(13) 0.131(6) 0.044(7) 0.063(6) 0.128(8)
O11 0.124(4) 0.089(3) 0.127(4) 0.035(3) 0.051(3) 0.036(3)
O12 0.104(4) 0.080(3) 0.141(5) 0.016(3) -0.008(3) 0.025(3)
O13 0.129(4) 0.098(4) 0.139(5) 0.034(3) 0.064(4) 0.050(3)
O14 0.106(3) 0.085(3) 0.101(4) -0.003(3) 0.013(3) 0.022(2)
O21 0.078(5) 0.089(5) 0.178(9) -0.041(5) 0.034(5) -0.002(4)
O22 0.137(8) 0.151(8) 0.118(7) 0.036(6) 0.026(5) 0.040(7)
O23 0.151(8) 0.102(6) 0.162(8) -0.019(5) 0.080(6) -0.044(5)
O24 0.189(10) 0.124(7) 0.148(8) 0.020(6) 0.037(7) 0.069(7)
O31 0.264(12) 0.264(12) 0.167(8) 0.115(8) 0.092(8) 0.138(10)
O32 0.364(16) 0.098(5) 0.274(13) 0.070(7) 0.137(11) 0.077(7)
O33 0.173(7) 0.167(7) 0.222(9) 0.050(6) 0.093(7) 0.086(6)
O34 0.131(7) 0.256(12) 0.266(13) -0.046(10) -0.008(7) 0.049(7)
O41 0.212(18) 0.194(16) 0.28(2) -0.116(16) 0.097(15) -0.038(12)
O42 0.31(2) 0.46(3) 0.27(2) -0.09(2) -0.075(17) 0.32(3)
O43 0.71(6) 0.22(2) 0.125(13) -0.020(13) 0.06(2) 0.06(3)
O44 0.125(10) 0.155(11) 0.32(2) 0.053(13) 0.028(11) 0.028(8)
N1A 0.069(3) 0.055(2) 0.067(3) 0.004(2) 0.006(2) 0.0073(18)
N2A 0.096(4) 0.055(3) 0.109(4) 0.009(3) 0.029(3) 0.009(2)
N3A 0.059(3) 0.087(3) 0.076(3) -0.013(2) 0.002(2) 0.018(2)
N4A 0.074(3) 0.068(3) 0.073(3) 0.004(2) 0.005(3) 0.018(2)
N1B 0.055(2) 0.049(2) 0.065(3) 0.0034(18) 0.0121(19) 0.0161(17)
N2B 0.070(3) 0.052(2) 0.065(3) 0.0039(19) 0.013(2) 0.0143(18)
N3B 0.058(2) 0.070(3) 0.058(3) 0.003(2) 0.012(2) 0.0218(19)
N4B 0.062(2) 0.065(2) 0.051(2) 0.0011(19) 0.0035(19) 0.0222(19)
C1A 0.066(4) 0.128(6) 0.069(4) 0.016(4) 0.017(3) 0.036(4)
C2A 0.056(3) 0.097(4) 0.070(4) 0.022(3) 0.011(3) 0.020(3)
C3A 0.060(3) 0.068(3) 0.069(3) 0.012(3) 0.012(3) 0.020(2)
C4A 0.056(3) 0.058(3) 0.073(4) 0.013(2) 0.013(3) 0.010(2)
C5A 0.114(6) 0.069(4) 0.173(9) 0.044(5) 0.064(6) 0.016(4)
C6A 0.136(8) 0.081(5) 0.173(9) 0.045(6) 0.061(7) 0.035(5)
C7A 0.189(11) 0.048(4) 0.237(14) -0.015(5) 0.106(10) 0.007(5)
C8A 0.144(10) 0.104(8) 0.229(18) -0.005(9) -0.003(10) -0.057(7)
C9A 0.112(8) 0.133(9) 0.186(14) -0.015(9) 0.012(8) -0.042(7)
C10A 0.074(4) 0.115(6) 0.103(6) -0.017(4) 0.006(4) 0.025(4)
C11A 0.067(4) 0.097(5) 0.087(5) -0.013(4) -0.003(3) 0.028(3)
C12A 0.109(6) 0.134(7) 0.093(5) 0.027(5) 0.005(5) 0.060(6)
C13A 0.071(3) 0.059(3) 0.069(4) -0.006(3) 0.004(3) 0.019(2)
C14A 0.075(4) 0.070(3) 0.065(3) -0.007(3) 0.003(3) 0.028(3)
C15A 0.087(4) 0.100(5) 0.069(4) -0.013(3) 0.003(3) 0.032(4)
C16A 0.117(6) 0.119(6) 0.070(4) -0.013(4) 0.008(4) 0.060(5)
C1B 0.077(4) 0.117(5) 0.066(4) -0.006(4) 0.011(3) 0.043(4)
C2B 0.069(3) 0.086(4) 0.063(3) -0.006(3) 0.008(3) 0.027(3)
C3B 0.057(3) 0.068(3) 0.065(3) 0.010(2) 0.014(2) 0.025(2)
C4B 0.061(3) 0.057(3) 0.051(3) 0.001(2) 0.005(2) 0.014(2)
C5B 0.090(4) 0.054(3) 0.066(4) 0.002(2) 0.008(3) 0.013(3)
C6B 0.124(7) 0.065(4) 0.151(8) 0.030(4) 0.047(6) 0.035(4)
C7B 0.094(4) 0.062(3) 0.088(5) 0.014(3) 0.018(4) -0.003(3)
C8B 0.065(4) 0.088(4) 0.103(5) 0.006(4) 0.009(3) -0.003(3)
C9B 0.074(4) 0.076(4) 0.084(4) -0.010(3) 0.000(3) 0.005(3)
C10B 0.063(3) 0.099(4) 0.064(4) 0.011(3) 0.001(3) 0.023(3)
C11B 0.058(3) 0.081(3) 0.061(3) 0.015(3) 0.010(3) 0.019(2)
C12B 0.078(4) 0.104(5) 0.078(4) 0.010(4) 0.006(3) 0.042(4)
C13B 0.057(3) 0.069(3) 0.061(3) 0.009(2) 0.011(2) 0.018(2)
C14B 0.075(4) 0.075(3) 0.062(3) 0.005(3) 0.007(3) 0.031(3)
C15B 0.076(4) 0.114(5) 0.069(4) -0.006(3) 0.012(3) 0.042(4)
C16B 0.095(5) 0.149(7) 0.079(5) -0.008(4) 0.025(4) 0.061(5)

loop_
_atom_type_symbol
_atom_type_description
_atom_type_scat_dispersion_real
_atom_type_scat_dispersion_imag
_atom_type_scat_source
C C 0.0181 0.0091 'International Tables Vol C Tables 4.2.6.8 and 6.1.1.4'
H H 0.0000 0.0000 'International Tables Vol C Tables 4.2.6.8 and 6.1.1.4'
N N 0.0311 0.0180 'International Tables Vol C Tables 4.2.6.8 and 6.1.1.4'
O O 0.0492 0.0322 'International Tables Vol C Tables 4.2.6.8 and 6.1.1.4'
S S 0.3331 0.5567 'International Tables Vol C Tables 4.2.6.8 and 6.1.1.4'
Cl Cl 0.3639 0.7018 'International Tables Vol C Tables 4.2.6.8 and 6.1.1.4'
Ni Ni -3.0029 0.5091 'International Tables Vol C Tables 4.2.6.8 and 6.1.1.4'

loop_
_geom_angle_atom_site_label_1
_geom_angle_atom_site_label_2
_geom_angle_atom_site_label_3
_geom_angle
N3A Ni1A N2A 177.3(2)
N3A Ni1A N1A 100.6(2)
N2A Ni1A N1A 76.7(2)
N3A Ni1A N4A 77.3(2)
N2A Ni1A N4A 102.4(2)
N1A Ni1A N4A 96.76(18)
N3A Ni1A S1A 102.55(16)
N2A Ni1A S1A 80.15(17)
N1A Ni1A S1A 156.43(17)
N4A Ni1A S1A 92.58(15)
N3A Ni1A S2A 78.84(16)
N2A Ni1A S2A 101.66(18)
N1A Ni1A S2A 92.89(14)
N4A Ni1A S2A 155.55(18)
S1A Ni1A S2A 87.30(10)
N2B Ni1B N3B 174.89(17)
N2B Ni1B N1B 76.15(17)
N3B Ni1B N1B 108.91(17)
N2B Ni1B N4B 104.59(18)
N3B Ni1B N4B 76.21(17)
N1B Ni1B N4B 93.62(16)
N2B Ni1B S2B 99.69(13)
N3B Ni1B S2B 79.55(13)
N1B Ni1B S2B 92.75(12)
N4B Ni1B S2B 155.71(14)
N2B Ni1B S1B 79.88(13)
N3B Ni1B S1B 95.03(13)
N1B Ni1B S1B 155.80(13)
N4B Ni1B S1B 95.57(13)
S2B Ni1B S1B 88.00(6)
O13 Cl1 O11 109.9(3)
O13 Cl1 O14 109.5(3)
O11 Cl1 O14 110.2(3)
O13 Cl1 O12 109.6(3)
O11 Cl1 O12 109.3(3)
O14 Cl1 O12 108.3(2)
O23 Cl2 O22A 67.0(10)
O23 Cl2 O24A 123.0(12)
O22A Cl2 O24A 110.1(4)
O23 Cl2 O22 110.6(4)
O22A Cl2 O22 133.1(13)
O24A Cl2 O22 29.0(10)
O23 Cl2 O23A 125.0(11)
O22A Cl2 O23A 109.7(4)
O24A Cl2 O23A 109.8(4)
O22 Cl2 O23A 108.1(13)
O23 Cl2 O21 110.1(3)
O22A Cl2 O21 114.7(13)
O24A Cl2 O21 120.1(13)
O22 Cl2 O21 109.7(4)
O23A Cl2 O21 17.5(11)
O23 Cl2 O21A 42.2(10)
O22A Cl2 O21A 109.2(4)
O24A Cl2 O21A 109.1(4)
O22 Cl2 O21A 83.0(10)
O23A Cl2 O21A 109.0(4)
O21 Cl2 O21A 91.7(10)
O23 Cl2 O24 109.3(4)
O22A Cl2 O24 43.4(11)
O24A Cl2 O24 79.6(10)
O22 Cl2 O24 108.6(4)
O23A Cl2 O24 93.1(11)
O21 Cl2 O24 108.4(4)
O21A Cl2 O24 150.8(10)
O32 Cl3 O33 112.3(4)
O32 Cl3 O31 111.2(4)
O33 Cl3 O31 109.1(3)
O32 Cl3 O34 109.3(4)
O33 Cl3 O34 107.9(4)
O31 Cl3 O34 107.0(4)
O42A Cl4 O43 73.3(10)
O42A Cl4 O44 42.8(10)
O43 Cl4 O44 109.7(4)
O42A Cl4 O41A 109.8(5)
O43 Cl4 O41A 36.8(9)
O44 Cl4 O41A 139.3(12)
O42A Cl4 O43A 110.0(5)
O43 Cl4 O43A 119.5(13)
O44 Cl4 O43A 109.0(12)
O41A Cl4 O43A 109.4(4)
O42A Cl4 O41 101.8(13)
O43 Cl4 O41 109.4(4)
O44 Cl4 O41 109.3(4)
O41A Cl4 O41 105.5(13)
O43A Cl4 O41 11.9(13)
O42A Cl4 O44A 109.7(5)
O43 Cl4 O44A 127.1(12)
O44 Cl4 O44A 70.0(9)
O41A Cl4 O44A 109.0(4)
O43A Cl4 O44A 108.9(4)
O41 Cl4 O44A 120.6(13)
O42A Cl4 O42 145.0(12)
O43 Cl4 O42 109.8(4)
O44 Cl4 O42 109.4(4)
O41A Cl4 O42 77.4(9)
O43A Cl4 O42 98.7(12)
O41 Cl4 O42 109.2(4)
O44A Cl4 O42 39.6(9)
C7A S1A C8A 100.2(8)
C7A S1A Ni1A 95.6(3)
C8A S1A Ni1A 97.7(4)
C10A S2A C9A 102.9(6)
C10A S2A Ni1A 96.9(2)
C9A S2A Ni1A 97.5(5)
C7B S1B C8B 102.2(4)
C7B S1B Ni1B 97.52(19)
C8B S1B Ni1B 100.7(2)
C9B S2B C10B 102.9(3)
C9B S2B Ni1B 100.7(2)
C10B S2B Ni1B 97.84(19)
C4A O1A N2A 110.4(4)
C13A O2A N3A 110.1(5)
C4B O1B N2B 110.7(4)
C13B O2B N3B 111.4(4)
C4A N1A Ni1A 116.5(4)
C5A N2A O1A 114.5(7)
C5A N2A Ni1A 129.0(6)
O1A N2A Ni1A 115.9(3)
C11A N3A O2A 111.8(6)
C11A N3A Ni1A 131.8(5)
O2A N3A Ni1A 115.7(3)
C13A N4A Ni1A 115.2(4)
C4B N1B Ni1B 116.7(3)
C5B N2B O1B 113.8(5)
C5B N2B Ni1B 130.0(4)
O1B N2B Ni1B 116.1(3)
C11B N3B O2B 114.1(4)
C11B N3B Ni1B 130.4(4)
O2B N3B Ni1B 115.5(3)
C13B N4B Ni1B 115.8(4)
C2A C1A C1B 118.7(6)
C1A C2A C3A 121.7(6)
C2A C3A C3B 119.2(5)
C2A C3A C4A 118.3(5)
C3B C3A C4A 122.0(5)
N1A C4A O1A 120.4(5)
N1A C4A C3A 127.2(5)
O1A C4A C3A 112.1(5)
N2A C5A C6A 125.2(9)
N2A C5A C7A 112.8(9)
C6A C5A C7A 121.9(8)
C5A C7A S1A 117.6(7)
C9A C8A S1A 109.4(11)
C8A C9A S2A 111.3(10)
C11A C10A S2A 116.7(6)
N3A C11A C12A 126.8(7)
N3A C11A C10A 113.8(7)
C12A C11A C10A 119.3(7)
N4A C13A O2A 121.2(6)
N4A C13A C14A 129.4(6)
O2A C13A C14A 109.3(5)
C15A C14A C14B 119.6(6)
C15A C14A C13A 118.9(6)
C14B C14A C13A 121.5(5)
C16A C15A C14A 121.0(7)
C15A C16A C16B 120.5(6)
C1A C1B C2B 120.2(6)
C3B C2B C1B 121.1(6)
C2B C3B C3A 119.0(5)
C2B C3B C4B 118.9(5)
C3A C3B C4B 121.5(5)
N1B C4B O1B 120.0(5)
N1B C4B C3B 129.5(5)
O1B C4B C3B 110.3(4)
N2B C5B C6B 125.6(6)
N2B C5B C7B 116.2(5)
C6B C5B C7B 118.2(5)
C5B C7B S1B 116.2(4)
C9B C8B S1B 116.1(5)
C8B C9B S2B 114.7(4)
C11B C10B S2B 115.8(4)
N3B C11B C12B 125.4(5)
N3B C11B C10B 116.0(5)
C12B C11B C10B 118.6(5)
N4B C13B O2B 121.0(5)
N4B C13B C14B 130.2(5)
O2B C13B C14B 108.7(5)
C15B C14B C14A 118.9(5)
C15B C14B C13B 117.9(5)
C14A C14B C13B 123.1(5)
C14B C15B C16B 120.9(6)
C15B C16B C16A 119.0(7)

loop_
_geom_bond_atom_site_label_1
_geom_bond_atom_site_label_2
_geom_bond_distance
Ni1A N3A 1.997(6)
Ni1A N2A 2.005(6)
Ni1A N1A 2.037(4)
Ni1A N4A 2.039(5)
Ni1A S1A 2.435(2)
Ni1A S2A 2.479(2)
Ni1B N2B 2.022(4)
Ni1B N3B 2.032(4)
Ni1B N1B 2.047(4)
Ni1B N4B 2.072(4)
Ni1B S2B 2.4506(16)
Ni1B S1B 2.4618(16)
Cl1 O13 1.409(4)
Cl1 O11 1.409(4)
Cl1 O14 1.420(4)
Cl1 O12 1.423(4)
Cl2 O23 1.405(5)
Cl2 O22A 1.413(6)
Cl2 O24A 1.413(6)
Cl2 O22 1.415(5)
Cl2 O23A 1.417(6)
Cl2 O21 1.420(5)
Cl2 O21A 1.425(6)
Cl2 O24 1.428(5)
Cl3 O32 1.336(5)
Cl3 O33 1.365(5)
Cl3 O31 1.373(5)
Cl3 O34 1.388(6)
Cl4 O42A 1.372(7)
Cl4 O43 1.373(7)
Cl4 O44 1.376(7)
Cl4 O41A 1.378(7)
Cl4 O43A 1.378(7)
Cl4 O41 1.380(6)
Cl4 O44A 1.383(7)
Cl4 O42 1.380(7)
S1A C7A 1.755(14)
S1A C8A 1.842(15)
S2A C10A 1.793(9)
S2A C9A 1.846(12)
S1B C7B 1.807(7)
S1B C8B 1.817(7)
S2B C9B 1.812(6)
S2B C10B 1.811(7)
O1A C4A 1.364(6)
O1A N2A 1.427(7)
O2A C13A 1.371(7)
O2A N3A 1.415(7)
O1B C4B 1.373(6)
O1B N2B 1.405(6)
O2B C13B 1.360(6)
O2B N3B 1.418(5)
N1A C4A 1.251(7)
N2A C5A 1.277(9)
N3A C11A 1.278(9)
N4A C13A 1.243(8)
N1B C4B 1.247(6)
N2B C5B 1.269(7)
N3B C11B 1.260(7)
N4B C13B 1.249(7)
C1A C2A 1.375(9)
C1A C1B 1.381(10)
C2A C3A 1.381(8)
C3A C3B 1.399(7)
C3A C4A 1.468(8)
C5A C6A 1.472(13)
C5A C7A 1.526(14)
C8A C9A 1.448(19)
C10A C11A 1.509(11)
C11A C12A 1.455(11)
C13A C14A 1.486(9)
C14A C15A 1.380(8)
C14A C14B 1.399(8)
C15A C16A 1.345(11)
C16A C16B 1.396(11)
C1B C2B 1.384(9)
C2B C3B 1.370(8)
C3B C4B 1.494(7)
C5B C6B 1.454(10)
C5B C7B 1.501(9)
C8B C9B 1.515(10)
C10B C11B 1.499(8)
C11B C12B 1.481(9)
C13B C14B 1.486(8)
C14B C15B 1.376(9)
C15B C16B 1.380(9)

loop_
_geom_hbond_atom_site_label_D
_geom_hbond_atom_site_label_H
_geom_hbond_atom_site_label_A
_geom_hbond_distance_DH
_geom_hbond_distance_HA
_geom_hbond_distance_DA
_geom_hbond_angle_DHA
N1A H1AB O33 0.86 2.32 3.053(8) 143.6
N4A H4AA O2W 0.86 2.05 2.812(9) 147.4
N1B H1BB O12 0.86 2.12 2.952(6) 162.8
N4B H4BA O1W 0.86 2.16 2.997(8) 163.5

loop_
_geom_torsion_atom_site_label_1
_geom_torsion_atom_site_label_2
_geom_torsion_atom_site_label_3
_geom_torsion_atom_site_label_4
_geom_torsion
N3A Ni1A S1A C7A -163.1(4)
N2A Ni1A S1A C7A 16.7(5)
N1A Ni1A S1A C7A 28.0(6)
N4A Ni1A S1A C7A -85.5(5)
S2A Ni1A S1A C7A 119.0(4)
N3A Ni1A S1A C8A 95.8(7)
N2A Ni1A S1A C8A -84.4(7)
N1A Ni1A S1A C8A -73.1(8)
N4A Ni1A S1A C8A 173.4(7)
S2A Ni1A S1A C8A 17.9(7)
N3A Ni1A S2A C10A 10.0(3)
N2A Ni1A S2A C10A -167.3(3)
N1A Ni1A S2A C10A -90.2(3)
N4A Ni1A S2A C10A 23.1(5)
S1A Ni1A S2A C10A 113.4(3)
N3A Ni1A S2A C9A -94.1(6)
N2A Ni1A S2A C9A 88.7(6)
N1A Ni1A S2A C9A 165.7(6)
N4A Ni1A S2A C9A -81.0(7)
S1A Ni1A S2A C9A 9.3(6)
N2B Ni1B S1B C7B -3.4(3)
N3B Ni1B S1B C7B 176.1(3)
N1B Ni1B S1B C7B 4.5(4)
N4B Ni1B S1B C7B -107.3(3)
S2B Ni1B S1B C7B 96.8(2)
N2B Ni1B S1B C8B -107.4(3)
N3B Ni1B S1B C8B 72.1(3)
N1B Ni1B S1B C8B -99.5(4)
N4B Ni1B S1B C8B 148.7(3)
S2B Ni1B S1B C8B -7.2(3)
N2B Ni1B S2B C9B 65.2(3)
N3B Ni1B S2B C9B -109.6(3)
N1B Ni1B S2B C9B 141.6(3)
N4B Ni1B S2B C9B -113.3(4)
S1B Ni1B S2B C9B -14.1(3)
N2B Ni1B S2B C10B 170.0(3)
N3B Ni1B S2B C10B -4.8(2)
N1B Ni1B S2B C10B -113.6(2)
N4B Ni1B S2B C10B -8.5(4)
S1B Ni1B S2B C10B 90.6(2)
N3A Ni1A N1A C4A -177.8(4)
N2A Ni1A N1A C4A 2.7(4)
N4A Ni1A N1A C4A 103.9(4)
S1A Ni1A N1A C4A -8.8(7)
S2A Ni1A N1A C4A -98.6(4)
C4A O1A N2A C5A -170.7(6)
C4A O1A N2A Ni1A 1.2(6)
N3A Ni1A N2A C5A 158(5)
N1A Ni1A N2A C5A 168.6(7)
N4A Ni1A N2A C5A 74.4(7)
S1A Ni1A N2A C5A -16.1(7)
S2A Ni1A N2A C5A -101.2(7)
N3A Ni1A N2A O1A -12(5)
N1A Ni1A N2A O1A -2.0(4)
N4A Ni1A N2A O1A -96.1(4)
S1A Ni1A N2A O1A 173.4(4)
S2A Ni1A N2A O1A 88.3(4)
C13A O2A N3A C11A -177.5(5)
C13A O2A N3A Ni1A -5.7(5)
N2A Ni1A N3A C11A 88(5)
N1A Ni1A N3A C11A 77.8(6)
N4A Ni1A N3A C11A 172.4(6)
S1A Ni1A N3A C11A -97.7(6)
S2A Ni1A N3A C11A -13.1(6)
N2A Ni1A N3A O2A -82(5)
N1A Ni1A N3A O2A -91.9(4)
N4A Ni1A N3A O2A 2.7(3)
S1A Ni1A N3A O2A 92.6(3)
S2A Ni1A N3A O2A 177.2(4)
N3A Ni1A N4A C13A 1.1(4)
N2A Ni1A N4A C13A 178.3(4)
N1A Ni1A N4A C13A 100.5(4)
S1A Ni1A N4A C13A -101.2(4)
S2A Ni1A N4A C13A -12.0(7)
N2B Ni1B N1B C4B -0.2(4)
N3B Ni1B N1B C4B -179.4(4)
N4B Ni1B N1B C4B 103.9(4)
S2B Ni1B N1B C4B -99.5(4)
S1B Ni1B N1B C4B -8.3(6)
C4B O1B N2B C5B 169.5(5)
C4B O1B N2B Ni1B -6.5(5)
N3B Ni1B N2B C5B 0(2)
N1B Ni1B N2B C5B -171.5(6)
N4B Ni1B N2B C5B 98.4(5)
S2B Ni1B N2B C5B -81.0(5)
S1B Ni1B N2B C5B 5.2(5)
N3B Ni1B N2B O1B 175.3(18)
N1B Ni1B N2B O1B 3.8(3)
N4B Ni1B N2B O1B -86.4(3)
S2B Ni1B N2B O1B 94.2(3)
S1B Ni1B N2B O1B -179.6(3)
C13B O2B N3B C11B 176.6(5)
C13B O2B N3B Ni1B -2.4(5)
N2B Ni1B N3B C11B -78(2)
N1B Ni1B N3B C11B 93.6(5)
N4B Ni1B N3B C11B -177.3(5)
S2B Ni1B N3B C11B 4.3(5)
S1B Ni1B N3B C11B -82.8(5)
N2B Ni1B N3B O2B 101(2)
N1B Ni1B N3B O2B -87.5(3)
N4B Ni1B N3B O2B 1.6(3)
S2B Ni1B N3B O2B -176.9(3)
S1B Ni1B N3B O2B 96.1(3)
N2B Ni1B N4B C13B -175.3(4)
N3B Ni1B N4B C13B -0.5(4)
N1B Ni1B N4B C13B 108.1(4)
S2B Ni1B N4B C13B 3.2(6)
S1B Ni1B N4B C13B -94.3(4)
C1B C1A C2A C3A -1.5(9)
C1A C2A C3A C3B -2.6(9)
C1A C2A C3A C4A 169.4(5)
Ni1A N1A C4A O1A -2.9(6)
Ni1A N1A C4A C3A 170.6(4)
N2A O1A C4A N1A 1.2(7)
N2A O1A C4A C3A -173.3(4)
C2A C3A C4A N1A -125.0(6)
C3B C3A C4A N1A 46.8(8)
C2A C3A C4A O1A 49.0(7)
C3B C3A C4A O1A -139.2(5)
O1A N2A C5A C6A 0.2(11)
Ni1A N2A C5A C6A -170.4(7)
O1A N2A C5A C7A 176.8(7)
Ni1A N2A C5A C7A 6.1(11)
N2A C5A C7A S1A 13.9(11)
C6A C5A C7A S1A -169.4(8)
C8A S1A C7A C5A 77.9(9)
Ni1A S1A C7A C5A -21.0(8)
C7A S1A C8A C9A -150.1(12)
Ni1A S1A C8A C9A -53.0(12)
S1A C8A C9A S2A 71.2(15)
C10A S2A C9A C8A -145.1(11)
Ni1A S2A C9A C8A -46.2(12)
C9A S2A C10A C11A 88.9(7)
Ni1A S2A C10A C11A -10.4(6)
O2A N3A C11A C12A 0.7(10)
Ni1A N3A C11A C12A -169.3(6)
O2A N3A C11A C10A 179.2(5)
Ni1A N3A C11A C10A 9.2(9)
S2A C10A C11A N3A 4.0(8)
S2A C10A C11A C12A -177.4(6)
Ni1A N4A C13A O2A -5.1(7)
Ni1A N4A C13A C14A 172.0(4)
N3A O2A C13A N4A 7.1(7)
N3A O2A C13A C14A -170.5(4)
N4A C13A C14A C15A -121.3(7)
O2A C13A C14A C15A 56.0(7)
N4A C13A C14A C14B 57.7(9)
O2A C13A C14A C14B -125.0(6)
C14B C14A C15A C16A -2.0(11)
C13A C14A C15A C16A 177.0(7)
C14A C15A C16A C16B 0.5(13)
C2A C1A C1B C2B 4.1(10)
C1A C1B C2B C3B -2.6(10)
C1B C2B C3B C3A -1.5(9)
C1B C2B C3B C4B 169.8(5)
C2A C3A C3B C2B 4.1(8)
C4A C3A C3B C2B -167.6(5)
C2A C3A C3B C4B -167.0(5)
C4A C3A C3B C4B 21.2(8)
Ni1B N1B C4B O1B -3.6(6)
Ni1B N1B C4B C3B 172.2(4)
N2B O1B C4B N1B 6.6(6)
N2B O1B C4B C3B -169.9(4)
C2B C3B C4B N1B -135.9(6)
C3A C3B C4B N1B 35.3(8)
C2B C3B C4B O1B 40.2(7)
C3A C3B C4B O1B -148.6(5)
O1B N2B C5B C6B 1.4(9)
Ni1B N2B C5B C6B 176.7(6)
O1B N2B C5B C7B -179.8(5)
Ni1B N2B C5B C7B -4.5(8)
N2B C5B C7B S1B -0.1(8)
C6B C5B C7B S1B 178.8(6)
C8B S1B C7B C5B 105.6(5)
Ni1B S1B C7B C5B 2.9(5)
C7B S1B C8B C9B -65.6(6)
Ni1B S1B C8B C9B 34.6(6)
S1B C8B C9B S2B -53.9(8)
C10B S2B C9B C8B -60.7(6)
Ni1B S2B C9B C8B 40.0(6)
C9B S2B C10B C11B 109.3(5)
Ni1B S2B C10B C11B 6.4(5)
O2B N3B C11B C12B -0.6(8)
Ni1B N3B C11B C12B 178.3(5)
O2B N3B C11B C10B -179.8(4)
Ni1B N3B C11B C10B -0.9(8)
S2B C10B C11B N3B -4.7(8)
S2B C10B C11B C12B 176.0(5)
Ni1B N4B C13B O2B -0.8(7)
Ni1B N4B C13B C14B 175.1(5)
N3B O2B C13B N4B 2.1(7)
N3B O2B C13B C14B -174.6(4)
C15A C14A C14B C15B 3.1(10)
C13A C14A C14B C15B -175.9(6)
C15A C14A C14B C13B -174.7(6)
C13A C14A C14B C13B 6.4(9)
N4B C13B C14B C15B -121.7(7)
O2B C13B C14B C15B 54.6(7)
N4B C13B C14B C14A 56.1(9)
O2B C13B C14B C14A -127.6(6)
C14A C14B C15B C16B -2.8(11)
C13B C14B C15B C16B 175.1(7)
C14B C15B C16B C16A 1.4(13)
C15A C16A C16B C15B -0.2(13)
